data_4501491
loop_
_publ_author_name
'Su, Zhi'
'Fan, Jian'
'Okamura, Taka-aki'
'Chen, Man-Sheng'
'Chen, Shui-Sheng'
'Sun, Wei-Yin'
'Ueyama, Norikazu'

_publ_section_title
;
 Interpenetrating and Self-Penetrating Zinc(II) Complexes with Rigid
 Tripodal Imidazole-Containing Ligand and Benzenedicarboxylate
;
_journal_issue 4
_journal_name_full 'Crystal Growth &amp; Design'
_journal_page_first 1911
_journal_paper_doi 10.1021/cg100020t
_journal_volume 10
_journal_year 2010
_chemical_formula_moiety 'C23 H17 N6 O4 Zn, Cl O4'
_chemical_formula_sum 'C23 H17 Cl N6 O8 Zn'
_chemical_formula_weight 606.25
_chemical_name_systematic
; 
 ? 
;
_space_group_IT_number 14
_symmetry_cell_setting monoclinic
_symmetry_space_group_name_Hall '-P 2yn'
_symmetry_space_group_name_H-M 'P 1 21/n 1'
_atom_sites_solution_hydrogens geom
_atom_sites_solution_primary direct
_atom_sites_solution_secondary difmap
_audit_creation_method SHELXL-97
_cell_angle_alpha 90.00
_cell_angle_beta 90.0000(10)
_cell_angle_gamma 90.00
_cell_formula_units_Z 4
_cell_length_a 10.141(4)
_cell_length_b 16.865(7)
_cell_length_c 14.646(6)
_cell_measurement_reflns_used 2999
_cell_measurement_temperature 293(2)
_cell_measurement_theta_max 23.278
_cell_measurement_theta_min 2.322
_cell_volume 2504.9(18)
_computing_structure_refinement 'SHELXL-97 (Sheldrick, 1997)'
_computing_structure_solution 'SHELXS-97 (Sheldrick, 1990)'
_diffrn_ambient_temperature 293(2)
_diffrn_measured_fraction_theta_full 0.998
_diffrn_measured_fraction_theta_max 0.998
_diffrn_radiation_monochromator graphite
_diffrn_radiation_source 'fine-focus sealed tube'
_diffrn_radiation_type MoK\a
_diffrn_radiation_wavelength 0.71073
_diffrn_reflns_av_R_equivalents 0.0689
_diffrn_reflns_av_sigmaI/netI 0.0735
_diffrn_reflns_limit_h_max 8
_diffrn_reflns_limit_h_min -12
_diffrn_reflns_limit_k_max 20
_diffrn_reflns_limit_k_min -20
_diffrn_reflns_limit_l_max 17
_diffrn_reflns_limit_l_min -16
_diffrn_reflns_number 12728
_diffrn_reflns_theta_full 25.25
_diffrn_reflns_theta_max 25.25
_diffrn_reflns_theta_min 1.84
_exptl_absorpt_coefficient_mu 1.148
_exptl_absorpt_correction_T_max 0.8938
_exptl_absorpt_correction_T_min 0.8376
_exptl_absorpt_correction_type multi-scan
_exptl_absorpt_process_details 'sadabs, bruker(2000)'
_exptl_crystal_colour colorless
_exptl_crystal_density_diffrn 1.608
_exptl_crystal_density_method 'not measured'
_exptl_crystal_description block
_exptl_crystal_F_000 1232
_exptl_crystal_size_max 0.16
_exptl_crystal_size_mid 0.12
_exptl_crystal_size_min 0.10
_refine_diff_density_max 0.589
_refine_diff_density_min -0.451
_refine_diff_density_rms 0.076
_refine_ls_extinction_method none
_refine_ls_goodness_of_fit_ref 0.926
_refine_ls_hydrogen_treatment mixed
_refine_ls_matrix_type full
_refine_ls_number_parameters 356
_refine_ls_number_reflns 4537
_refine_ls_number_restraints 0
_refine_ls_restrained_S_all 0.926
_refine_ls_R_factor_all 0.0629
_refine_ls_R_factor_gt 0.0433
_refine_ls_shift/su_max 0.001
_refine_ls_shift/su_mean 0.000
_refine_ls_structure_factor_coef Fsqd
_refine_ls_weighting_details 'calc w=1/[\s^2^(Fo^2^)+(0.0503P)^2^+0.0000P] where P=(Fo^2^+2Fc^2^)/3'
_refine_ls_weighting_scheme calc
_refine_ls_wR_factor_gt 0.0975
_refine_ls_wR_factor_ref 0.1041
_reflns_number_gt 3187
_reflns_number_total 4537
_reflns_threshold_expression >2sigma(I)
_cod_data_source_file cg100020t_si_002.cif
_cod_data_source_block 3
_cod_original_cell_volume 2504.8(18)
_cod_original_sg_symbol_H-M 'P 21/n'
_cod_database_code 4501491

loop_
_symmetry_equiv_pos_as_xyz
'x, y, z'
'-x+1/2, y+1/2, -z+1/2'
'-x, -y, -z'
'x-1/2, -y-1/2, z-1/2'

loop_
_atom_site_label
_atom_site_type_symbol
_atom_site_fract_x
_atom_site_fract_y
_atom_site_fract_z
_atom_site_U_iso_or_equiv
_atom_site_adp_type
_atom_site_occupancy
_atom_site_symmetry_multiplicity
_atom_site_calc_flag
_atom_site_refinement_flags
C1 C 0.8419(3) 0.88223(19) 0.0078(2) 0.0320(8) Uani 1 1 d .
C2 C 0.7587(3) 0.90296(19) -0.0620(2) 0.0347(8) Uani 1 1 d .
H2 H 0.7004 0.9452 -0.0558 0.042 Uiso 1 1 calc R
C3 C 0.7638(3) 0.85933(19) -0.1416(2) 0.0328(8) Uani 1 1 d .
C4 C 0.8509(3) 0.79650(19) -0.1522(2) 0.0359(8) Uani 1 1 d .
H4 H 0.8539 0.7679 -0.2065 0.043 Uiso 1 1 calc R
C5 C 0.9327(3) 0.77761(19) -0.0804(2) 0.0334(8) Uani 1 1 d .
C6 C 0.9299(3) 0.8205(2) 0.0005(2) 0.0345(8) Uani 1 1 d .
H6 H 0.9860 0.8077 0.0486 0.041 Uiso 1 1 calc R
C7 C 0.9436(3) 0.9691(2) 0.1268(3) 0.0464(10) Uani 1 1 d .
H7 H 1.0298 0.9704 0.1052 0.056 Uiso 1 1 calc R
C8 C 0.8958(4) 1.0061(2) 0.2015(3) 0.0452(9) Uani 1 1 d .
H8 H 0.9447 1.0388 0.2399 0.054 Uiso 1 1 calc R
C9 C 0.7347(3) 0.9424(2) 0.1426(2) 0.0383(8) Uani 1 1 d .
H9 H 0.6512 0.9216 0.1318 0.046 Uiso 1 1 calc R
C10 C 0.7127(4) 0.8786(3) -0.3075(3) 0.0678(13) Uani 1 1 d .
H10 H 0.7879 0.8566 -0.3335 0.081 Uiso 1 1 calc R
C11 C 0.6122(4) 0.9135(3) -0.3515(3) 0.0647(13) Uani 1 1 d .
H11 H 0.6068 0.9203 -0.4144 0.078 Uiso 1 1 calc R
C12 C 0.5648(3) 0.91840(18) -0.2096(2) 0.0341(8) Uani 1 1 d .
H12 H 0.5217 0.9287 -0.1548 0.041 Uiso 1 1 calc R
C13 C 1.1457(3) 0.7091(2) -0.0504(2) 0.0387(8) Uani 1 1 d .
H13 H 1.1865 0.7478 -0.0151 0.046 Uiso 1 1 calc R
C14 C 1.1960(3) 0.6386(2) -0.0738(2) 0.0373(8) Uani 1 1 d .
H14 H 1.2788 0.6199 -0.0568 0.045 Uiso 1 1 calc R
C15 C 1.0035(3) 0.6449(2) -0.1343(2) 0.0398(9) Uani 1 1 d .
H15 H 0.9275 0.6326 -0.1669 0.048 Uiso 1 1 calc R
C16 C 0.8673(3) 1.1521(2) 0.4952(2) 0.0357(8) Uani 1 1 d .
C17 C 0.9408(3) 1.2206(2) 0.4843(2) 0.0401(8) Uani 1 1 d .
H17 H 0.9426 1.2460 0.4280 0.048 Uiso 1 1 calc R
C18 C 1.0113(3) 1.25142(19) 0.5565(2) 0.0376(8) Uani 1 1 d .
H18 H 1.0619 1.2969 0.5485 0.045 Uiso 1 1 calc R
C19 C 1.0069(3) 1.2146(2) 0.6409(2) 0.0356(8) Uani 1 1 d .
C20 C 0.9306(4) 1.1476(2) 0.6524(2) 0.0453(9) Uani 1 1 d .
H20 H 0.9259 1.1235 0.7094 0.054 Uiso 1 1 calc R
C21 C 0.8613(4) 1.1161(2) 0.5799(2) 0.0456(9) Uani 1 1 d .
H21 H 0.8105 1.0708 0.5880 0.055 Uiso 1 1 calc R
C22 C 0.7966(4) 1.1173(2) 0.4147(2) 0.0419(9) Uani 1 1 d .
C23 C 1.0862(4) 1.2432(2) 0.7196(3) 0.0454(9) Uani 1 1 d .
Cl1 Cl 0.67886(9) 0.11559(5) 0.87637(6) 0.0451(2) Uani 1 1 d .
N1 N 0.7644(3) 0.98853(15) 0.21250(18) 0.0353(7) Uani 1 1 d .
N2 N 0.8394(3) 0.92937(15) 0.08937(17) 0.0317(6) Uani 1 1 d .
N3 N 0.5189(3) 0.93746(16) -0.28996(18) 0.0366(7) Uani 1 1 d .
N4 N 0.6820(3) 0.88210(16) -0.21611(18) 0.0359(7) Uani 1 1 d .
N5 N 1.1067(3) 0.59768(15) -0.12678(18) 0.0342(7) Uani 1 1 d .
N6 N 1.0227(3) 0.71317(15) -0.08867(17) 0.0332(6) Uani 1 1 d .
O1 O 0.7287(2) 1.05538(15) 0.42829(16) 0.0518(7) Uani 1 1 d .
O2 O 0.8113(3) 1.14873(15) 0.33838(17) 0.0578(8) Uani 1 1 d .
O3 O 1.0759(4) 1.2164(2) 0.79447(19) 0.1013(13) Uani 1 1 d .
O4 O 1.1690(3) 1.30021(17) 0.69844(18) 0.0520(8) Uani 1 1 d .
O5 O 0.6548(6) 0.1910(2) 0.8483(3) 0.165(2) Uani 1 1 d .
O6 O 0.5664(3) 0.0810(2) 0.9175(3) 0.1025(12) Uani 1 1 d .
O7 O 0.7272(3) 0.06609(16) 0.80469(19) 0.0686(9) Uani 1 1 d .
O8 O 0.7733(3) 0.1180(3) 0.9464(3) 0.1132(14) Uani 1 1 d .
Zn1 Zn 0.64957(4) 1.00972(2) 0.32059(3) 0.03205(14) Uani 1 1 d .
H27 H 1.204(4) 1.317(3) 0.744(3) 0.069(15) Uiso 1 1 d .

loop_
_atom_site_aniso_label
_atom_site_aniso_U_11
_atom_site_aniso_U_22
_atom_site_aniso_U_33
_atom_site_aniso_U_23
_atom_site_aniso_U_13
_atom_site_aniso_U_12
C1 0.0320(19) 0.0349(19) 0.0292(18) -0.0020(15) -0.0005(15) -0.0024(15)
C2 0.0340(19) 0.0347(19) 0.036(2) -0.0019(16) -0.0003(15) 0.0035(15)
C3 0.0334(19) 0.0322(19) 0.0327(19) 0.0018(15) -0.0074(15) 0.0022(15)
C4 0.038(2) 0.040(2) 0.0296(19) -0.0058(15) -0.0019(15) 0.0073(16)
C5 0.0329(19) 0.0314(18) 0.0359(19) -0.0007(15) -0.0027(15) 0.0054(15)
C6 0.032(2) 0.040(2) 0.0320(19) 0.0001(16) -0.0044(14) 0.0023(16)
C7 0.029(2) 0.062(3) 0.048(2) -0.0133(19) -0.0005(17) -0.0087(18)
C8 0.035(2) 0.056(2) 0.044(2) -0.0146(18) -0.0053(17) -0.0085(18)
C9 0.032(2) 0.045(2) 0.038(2) -0.0068(17) -0.0018(16) -0.0027(16)
C10 0.068(3) 0.101(4) 0.034(2) -0.010(2) 0.002(2) 0.045(3)
C11 0.071(3) 0.096(3) 0.026(2) -0.004(2) -0.002(2) 0.041(3)
C12 0.034(2) 0.0353(19) 0.033(2) -0.0022(15) -0.0027(15) 0.0003(15)
C13 0.031(2) 0.037(2) 0.048(2) -0.0068(17) -0.0091(16) -0.0018(16)
C14 0.0277(19) 0.040(2) 0.044(2) -0.0008(16) -0.0053(16) 0.0004(16)
C15 0.036(2) 0.040(2) 0.043(2) -0.0051(17) -0.0108(17) 0.0046(16)
C16 0.036(2) 0.040(2) 0.0310(19) -0.0040(16) -0.0109(15) 0.0033(16)
C17 0.050(2) 0.042(2) 0.0290(19) 0.0022(16) -0.0085(16) -0.0011(18)
C18 0.042(2) 0.0358(19) 0.035(2) 0.0003(16) -0.0046(16) -0.0047(16)
C19 0.039(2) 0.041(2) 0.0274(18) -0.0045(15) -0.0077(15) -0.0004(16)
C20 0.054(2) 0.054(2) 0.0279(19) 0.0062(17) -0.0046(17) -0.0064(19)
C21 0.050(2) 0.046(2) 0.041(2) 0.0054(17) -0.0095(18) -0.0118(18)
C22 0.042(2) 0.044(2) 0.040(2) -0.0074(18) -0.0131(17) 0.0107(18)
C23 0.060(3) 0.041(2) 0.035(2) -0.0038(18) -0.0107(18) -0.001(2)
Cl1 0.0440(6) 0.0409(5) 0.0504(6) -0.0056(4) -0.0024(4) -0.0019(4)
N1 0.0340(16) 0.0398(17) 0.0322(16) -0.0063(13) -0.0022(13) -0.0039(13)
N2 0.0287(16) 0.0358(16) 0.0307(15) -0.0039(12) -0.0026(12) 0.0018(12)
N3 0.0422(17) 0.0383(17) 0.0293(16) -0.0024(13) -0.0049(13) 0.0061(13)
N4 0.0395(17) 0.0390(16) 0.0292(16) -0.0028(13) -0.0042(13) 0.0106(13)
N5 0.0320(16) 0.0342(16) 0.0364(16) -0.0019(13) -0.0033(13) 0.0027(13)
N6 0.0323(16) 0.0329(15) 0.0344(16) -0.0025(13) -0.0041(12) 0.0056(12)
O1 0.0585(17) 0.0526(17) 0.0444(16) -0.0076(13) -0.0147(13) -0.0172(14)
O2 0.075(2) 0.0585(18) 0.0403(16) 0.0022(13) -0.0273(14) 0.0010(14)
O3 0.150(3) 0.119(3) 0.0346(17) 0.0209(18) -0.0329(19) -0.068(3)
O4 0.0604(19) 0.0598(19) 0.0359(16) -0.0118(14) -0.0138(14) -0.0110(14)
O5 0.311(7) 0.073(3) 0.111(3) 0.038(2) 0.076(4) 0.080(3)
O6 0.062(2) 0.106(3) 0.139(3) -0.039(2) 0.037(2) -0.031(2)
O7 0.084(2) 0.0577(18) 0.0642(19) -0.0240(15) 0.0211(16) -0.0104(16)
O8 0.073(2) 0.161(4) 0.106(3) -0.063(3) -0.032(2) 0.007(2)
Zn1 0.0319(2) 0.0336(2) 0.0307(2) -0.00152(17) -0.00452(16) -0.00148(17)

loop_
_atom_type_symbol
_atom_type_description
_atom_type_scat_dispersion_real
_atom_type_scat_dispersion_imag
_atom_type_scat_source
C C 0.0033 0.0016 'International Tables Vol C Tables 4.2.6.8 and 6.1.1.4'
H H 0.0000 0.0000 'International Tables Vol C Tables 4.2.6.8 and 6.1.1.4'
N N 0.0061 0.0033 'International Tables Vol C Tables 4.2.6.8 and 6.1.1.4'
O O 0.0106 0.0060 'International Tables Vol C Tables 4.2.6.8 and 6.1.1.4'
Cl Cl 0.1484 0.1585 'International Tables Vol C Tables 4.2.6.8 and 6.1.1.4'
Zn Zn 0.2839 1.4301 'International Tables Vol C Tables 4.2.6.8 and 6.1.1.4'

loop_
_geom_angle_atom_site_label_1
_geom_angle_atom_site_label_2
_geom_angle_atom_site_label_3
_geom_angle
_geom_angle_site_symmetry_1
_geom_angle_site_symmetry_3
C2 C1 C6 122.4(3) . .
C2 C1 N2 117.9(3) . .
C6 C1 N2 119.7(3) . .
C1 C2 C3 118.1(3) . .
C1 C2 H2 121.0 . .
C3 C2 H2 121.0 . .
C2 C3 C4 121.7(3) . .
C2 C3 N4 118.8(3) . .
C4 C3 N4 119.4(3) . .
C5 C4 C3 118.3(3) . .
C5 C4 H4 120.9 . .
C3 C4 H4 120.9 . .
C4 C5 C6 121.3(3) . .
C4 C5 N6 119.8(3) . .
C6 C5 N6 118.9(3) . .
C1 C6 C5 118.2(3) . .
C1 C6 H6 120.9 . .
C5 C6 H6 120.9 . .
C8 C7 N2 105.9(3) . .
C8 C7 H7 127.0 . .
N2 C7 H7 127.0 . .
C7 C8 N1 110.1(3) . .
C7 C8 H8 125.0 . .
N1 C8 H8 125.0 . .
N1 C9 N2 111.6(3) . .
N1 C9 H9 124.2 . .
N2 C9 H9 124.2 . .
C11 C10 N4 106.1(3) . .
C11 C10 H10 127.0 . .
N4 C10 H10 127.0 . .
C10 C11 N3 109.8(3) . .
C10 C11 H11 125.1 . .
N3 C11 H11 125.1 . .
N3 C12 N4 111.4(3) . .
N3 C12 H12 124.3 . .
N4 C12 H12 124.3 . .
C14 C13 N6 106.7(3) . .
C14 C13 H13 126.6 . .
N6 C13 H13 126.6 . .
C13 C14 N5 109.8(3) . .
C13 C14 H14 125.1 . .
N5 C14 H14 125.1 . .
N5 C15 N6 111.1(3) . .
N5 C15 H15 124.5 . .
N6 C15 H15 124.5 . .
C21 C16 C17 119.5(3) . .
C21 C16 C22 120.8(3) . .
C17 C16 C22 119.6(3) . .
C18 C17 C16 120.4(3) . .
C18 C17 H17 119.8 . .
C16 C17 H17 119.8 . .
C17 C18 C19 119.9(3) . .
C17 C18 H18 120.0 . .
C19 C18 H18 120.0 . .
C20 C19 C18 119.7(3) . .
C20 C19 C23 118.4(3) . .
C18 C19 C23 121.9(3) . .
C19 C20 C21 120.4(3) . .
C19 C20 H20 119.8 . .
C21 C20 H20 119.8 . .
C20 C21 C16 120.0(3) . .
C20 C21 H21 120.0 . .
C16 C21 H21 120.0 . .
O2 C22 O1 123.8(3) . .
O2 C22 C16 118.8(3) . .
O1 C22 C16 117.4(3) . .
O3 C23 O4 123.4(3) . .
O3 C23 C19 122.9(4) . .
O4 C23 C19 113.6(3) . .
O5 Cl1 O8 108.5(3) . .
O5 Cl1 O6 111.7(3) . .
O8 Cl1 O6 104.5(2) . .
O5 Cl1 O7 112.7(2) . .
O8 Cl1 O7 108.6(2) . .
O6 Cl1 O7 110.39(18) . .
C9 N1 C8 104.9(3) . .
C9 N1 Zn1 125.9(2) . .
C8 N1 Zn1 128.3(2) . .
C9 N2 C7 107.5(3) . .
C9 N2 C1 126.3(3) . .
C7 N2 C1 126.3(3) . .
C12 N3 C11 105.9(3) . .
C12 N3 Zn1 128.6(2) . 3_675
C11 N3 Zn1 125.6(2) . 3_675
C12 N4 C10 106.8(3) . .
C12 N4 C3 125.8(3) . .
C10 N4 C3 127.1(3) . .
C15 N5 C14 105.5(3) . .
C15 N5 Zn1 132.9(2) . 4_675
C14 N5 Zn1 121.5(2) . 4_675
C15 N6 C13 107.0(3) . .
C15 N6 C5 127.0(3) . .
C13 N6 C5 126.0(3) . .
C22 O1 Zn1 115.3(2) . .
C23 O4 H27 110(3) . .
O1 Zn1 N3 111.39(11) . 3_675
O1 Zn1 N1 118.46(11) . .
N3 Zn1 N1 113.84(11) 3_675 .
O1 Zn1 N5 97.80(11) . 4_576
N3 Zn1 N5 107.77(11) 3_675 4_576
N1 Zn1 N5 105.56(11) . 4_576

loop_
_geom_bond_atom_site_label_1
_geom_bond_atom_site_label_2
_geom_bond_distance
_geom_bond_site_symmetry_2
C1 C2 1.370(4) .
C1 C6 1.376(4) .
C1 N2 1.436(4) .
C2 C3 1.380(4) .
C2 H2 0.9300 .
C3 C4 1.388(4) .
C3 N4 1.423(4) .
C4 C5 1.377(4) .
C4 H4 0.9300 .
C5 C6 1.389(4) .
C5 N6 1.424(4) .
C6 H6 0.9300 .
C7 C8 1.350(5) .
C7 N2 1.366(4) .
C7 H7 0.9300 .
C8 N1 1.375(4) .
C8 H8 0.9300 .
C9 N1 1.320(4) .
C9 N2 1.335(4) .
C9 H9 0.9300 .
C10 C11 1.341(5) .
C10 N4 1.375(4) .
C10 H10 0.9300 .
C11 N3 1.368(4) .
C11 H11 0.9300 .
C12 N3 1.307(4) .
C12 N4 1.340(4) .
C12 H12 0.9300 .
C13 C14 1.338(4) .
C13 N6 1.369(4) .
C13 H13 0.9300 .
C14 N5 1.378(4) .
C14 H14 0.9300 .
C15 N5 1.320(4) .
C15 N6 1.345(4) .
C15 H15 0.9300 .
C16 C21 1.383(5) .
C16 C17 1.384(5) .
C16 C22 1.499(4) .
C17 C18 1.378(4) .
C17 H17 0.9300 .
C18 C19 1.385(4) .
C18 H18 0.9300 .
C19 C20 1.379(5) .
C19 C23 1.486(4) .
C20 C21 1.380(5) .
C20 H20 0.9300 .
C21 H21 0.9300 .
C22 O2 1.247(4) .
C22 O1 1.266(4) .
C23 O3 1.190(4) .
C23 O4 1.314(4) .
Cl1 O5 1.359(4) .
Cl1 O8 1.404(3) .
Cl1 O6 1.416(3) .
Cl1 O7 1.428(3) .
N1 Zn1 1.998(3) .
N3 Zn1 1.978(3) 3_675
N5 Zn1 2.016(3) 4_675
O1 Zn1 1.930(2) .
O4 H27 0.80(4) .
Zn1 N3 1.978(3) 3_675
Zn1 N5 2.016(3) 4_576

loop_
_geom_torsion_atom_site_label_1
_geom_torsion_atom_site_label_2
_geom_torsion_atom_site_label_3
_geom_torsion_atom_site_label_4
_geom_torsion
_geom_torsion_site_symmetry_4
C6 C1 C2 C3 0.5(5) .
N2 C1 C2 C3 178.0(3) .
C1 C2 C3 C4 -0.5(5) .
C1 C2 C3 N4 -177.4(3) .
C2 C3 C4 C5 0.6(5) .
N4 C3 C4 C5 177.5(3) .
C3 C4 C5 C6 -0.6(5) .
C3 C4 C5 N6 179.6(3) .
C2 C1 C6 C5 -0.6(5) .
N2 C1 C6 C5 -178.0(3) .
C4 C5 C6 C1 0.6(5) .
N6 C5 C6 C1 -179.6(3) .
N2 C7 C8 N1 1.5(4) .
N4 C10 C11 N3 -0.9(5) .
N6 C13 C14 N5 0.2(4) .
C21 C16 C17 C18 2.2(5) .
C22 C16 C17 C18 -177.0(3) .
C16 C17 C18 C19 -1.2(5) .
C17 C18 C19 C20 -0.7(5) .
C17 C18 C19 C23 177.0(3) .
C18 C19 C20 C21 1.5(5) .
C23 C19 C20 C21 -176.3(3) .
C19 C20 C21 C16 -0.4(6) .
C17 C16 C21 C20 -1.4(5) .
C22 C16 C21 C20 177.8(3) .
C21 C16 C22 O2 -175.5(3) .
C17 C16 C22 O2 3.6(5) .
C21 C16 C22 O1 2.0(5) .
C17 C16 C22 O1 -178.8(3) .
C20 C19 C23 O3 -8.6(6) .
C18 C19 C23 O3 173.8(4) .
C20 C19 C23 O4 171.0(3) .
C18 C19 C23 O4 -6.7(5) .
N2 C9 N1 C8 0.7(4) .
N2 C9 N1 Zn1 -169.2(2) .
C7 C8 N1 C9 -1.4(4) .
C7 C8 N1 Zn1 168.2(3) .
N1 C9 N2 C7 0.2(4) .
N1 C9 N2 C1 -179.8(3) .
C8 C7 N2 C9 -1.0(4) .
C8 C7 N2 C1 179.0(3) .
C2 C1 N2 C9 58.4(4) .
C6 C1 N2 C9 -124.1(4) .
C2 C1 N2 C7 -121.6(4) .
C6 C1 N2 C7 55.9(5) .
N4 C12 N3 C11 -1.1(4) .
N4 C12 N3 Zn1 179.1(2) 3_675
C10 C11 N3 C12 1.3(5) .
C10 C11 N3 Zn1 -178.9(3) 3_675
N3 C12 N4 C10 0.5(4) .
N3 C12 N4 C3 174.7(3) .
C11 C10 N4 C12 0.3(5) .
C11 C10 N4 C3 -173.8(3) .
C2 C3 N4 C12 -29.3(5) .
C4 C3 N4 C12 153.7(3) .
C2 C3 N4 C10 143.7(4) .
C4 C3 N4 C10 -33.3(5) .
N6 C15 N5 C14 -0.2(4) .
N6 C15 N5 Zn1 -177.5(2) 4_675
C13 C14 N5 C15 0.0(4) .
C13 C14 N5 Zn1 177.6(2) 4_675
N5 C15 N6 C13 0.4(4) .
N5 C15 N6 C5 -179.1(3) .
C14 C13 N6 C15 -0.4(4) .
C14 C13 N6 C5 179.1(3) .
C4 C5 N6 C15 -34.8(5) .
C6 C5 N6 C15 145.4(3) .
C4 C5 N6 C13 145.8(3) .
C6 C5 N6 C13 -33.9(5) .
O2 C22 O1 Zn1 1.2(5) .
C16 C22 O1 Zn1 -176.2(2) .
C22 O1 Zn1 N3 -83.7(3) 3_675
C22 O1 Zn1 N1 51.3(3) .
C22 O1 Zn1 N5 163.7(3) 4_576
C9 N1 Zn1 O1 163.8(3) .
C8 N1 Zn1 O1 -3.8(3) .
C9 N1 Zn1 N3 -62.3(3) 3_675
C8 N1 Zn1 N3 130.1(3) 3_675
C9 N1 Zn1 N5 55.7(3) 4_576
C8 N1 Zn1 N5 -111.9(3) 4_576
